data_4071088
loop_
_publ_author_name
'P\'erez, Sonia'
'L\'opez, Concepci\'on'
'Bosque, Ramon'
'Solans, Xavier'
'Font-Bard\'ia, Merc\`e'
'Roig, Anna'
'Molins, Elies'
'van Leeuwen, Piet W. N. M.'
'van Strijdonck, Gino P. F.'
'Freixa, Zoraida'

_publ_section_title
;
 Chelate-Size Effects on the Structures, Chemical Behavior, Properties,
 and Catalytic Activity of the New Palladium(II)&#x2212;Allyl Complexes
 [Pd(\h3-1-R1-C3H4){FcCH&#xE5FB;N-CH2-(CH2)n-NMe2}][PF6] {Fc =
 (\h5-C5H5)Fe(\h5-C5H4),n= 2 or 1, and R1= H or Ph}
;
_journal_issue 17
_journal_name_full Organometallics
_journal_page_first 4288
_journal_paper_doi 10.1021/om7012452
_journal_volume 27
_journal_year 2008
_chemical_formula_moiety 'C19 H27 Fe N2 Pd, F6 P'
_chemical_formula_sum 'C19 H27 F6 Fe N2 P Pd'
_chemical_formula_weight 590.65
_chemical_name_systematic
;
 ?
;
_space_group_IT_number 19
_symmetry_cell_setting orthorhombic
_symmetry_space_group_name_Hall 'P 2ac 2ab'
_symmetry_space_group_name_H-M 'P 21 21 21'
_atom_sites_solution_hydrogens geom
_atom_sites_solution_primary direct
_atom_sites_solution_secondary difmap
_audit_creation_method SHELXL-97
_cell_angle_alpha 90.00
_cell_angle_beta 90.00
_cell_angle_gamma 90.00
_cell_formula_units_Z 4
_cell_length_a 9.7170(10)
_cell_length_b 14.2960(10)
_cell_length_c 16.1650(10)
_cell_measurement_reflns_used 13504
_cell_measurement_temperature 293(2)
_cell_measurement_theta_max 31
_cell_measurement_theta_min 3
_cell_volume 2245.5(3)
_computing_cell_refinement AUTOMAR
_computing_data_collection MARXDS
_computing_data_reduction MARSCALE
_computing_molecular_graphics 'ORTEP (Brueggermann and Smith, 1990)'
_computing_publication_material 'PLATON (Spek, 1990)'
_computing_structure_refinement 'SHELXL-97 (Sheldrick, 1997)'
_computing_structure_solution 'SHELXS-97 (Sheldrick, 1997)'
_diffrn_ambient_temperature 293(2)
_diffrn_measured_fraction_theta_full 0.885
_diffrn_measured_fraction_theta_max 0.766
_diffrn_measurement_device_type 'MAR345 with image plate detector'
_diffrn_measurement_method 'phi scan'
_diffrn_radiation_monochromator graphite
_diffrn_radiation_source 'fine-focus sealed tube'
_diffrn_radiation_type MoK\a
_diffrn_radiation_wavelength 0.71069
_diffrn_reflns_av_R_equivalents 0.0310
_diffrn_reflns_av_sigmaI/netI 0.0148
_diffrn_reflns_limit_h_max 11
_diffrn_reflns_limit_h_min 0
_diffrn_reflns_limit_k_max 18
_diffrn_reflns_limit_k_min 0
_diffrn_reflns_limit_l_max 23
_diffrn_reflns_limit_l_min 0
_diffrn_reflns_number 15155
_diffrn_reflns_theta_full 25.00
_diffrn_reflns_theta_max 31.61
_diffrn_reflns_theta_min 2.10
_diffrn_standards_number none
_exptl_absorpt_coefficient_mu 1.575
_exptl_absorpt_correction_type none
_exptl_crystal_colour red
_exptl_crystal_density_diffrn 1.747
_exptl_crystal_density_method 'not measured'
_exptl_crystal_description prism
_exptl_crystal_F_000 1184
_exptl_crystal_size_max 0.21
_exptl_crystal_size_mid 0.15
_exptl_crystal_size_min 0.13
_refine_diff_density_max 0.976
_refine_diff_density_min -0.876
_refine_diff_density_rms 0.181
_refine_ls_abs_structure_details 'Flack H D (1983), Acta Cryst. A39, 876-881'
_refine_ls_abs_structure_Flack 0.019(4)
_refine_ls_extinction_coef 0.042(4)
_refine_ls_extinction_expression Fc^*^=kFc[1+0.001xFc^2^\l^3^/sin(2\q)]^-1/4^
_refine_ls_extinction_method SHELXL
_refine_ls_goodness_of_fit_ref 1.180
_refine_ls_hydrogen_treatment constr
_refine_ls_matrix_type full
_refine_ls_number_parameters 318
_refine_ls_number_reflns 3223
_refine_ls_number_restraints 0
_refine_ls_restrained_S_all 1.180
_refine_ls_R_factor_all 0.0545
_refine_ls_R_factor_gt 0.0464
_refine_ls_shift/su_max 0.001
_refine_ls_shift/su_mean 0.000
_refine_ls_structure_factor_coef Fsqd
_refine_ls_weighting_details 'calc w=1/[\s^2^(Fo^2^)+(0.0966P)^2^+2.0199P] where P=(Fo^2^+2Fc^2^)/3'
_refine_ls_weighting_scheme calc
_refine_ls_wR_factor_gt 0.1359
_refine_ls_wR_factor_ref 0.1538
_reflns_number_gt 2959
_reflns_number_total 3223
_reflns_threshold_expression >2sigma(I)
_cod_data_source_file om7012452_si_003.cif
_cod_data_source_block chgm12
_cod_original_sg_symbol_H-M P212121
_cod_database_code 4071088

loop_
_symmetry_equiv_pos_as_xyz
'x, y, z'
'-x+1/2, -y, z+1/2'
'-x, y+1/2, -z+1/2'
'x+1/2, -y+1/2, -z'

loop_
_atom_site_label
_atom_site_type_symbol
_atom_site_fract_x
_atom_site_fract_y
_atom_site_fract_z
_atom_site_U_iso_or_equiv
_atom_site_adp_type
_atom_site_occupancy
_atom_site_symmetry_multiplicity
_atom_site_calc_flag
_atom_site_refinement_flags
_atom_site_disorder_assembly
_atom_site_disorder_group
Pd Pd 0.81350(6) 0.54378(4) 0.59936(3) 0.04057(19) Uani 1 1 d . . .
Fe Fe 0.65385(11) 0.21850(8) 0.62430(6) 0.0439(3) Uani 1 1 d . . .
N1 N 0.6350(7) 0.4953(5) 0.6564(4) 0.0425(12) Uani 1 1 d . . .
N2 N 0.6917(8) 0.5732(5) 0.4899(4) 0.0536(15) Uani 1 1 d . . .
C1 C 0.5465(14) 0.0988(9) 0.5976(7) 0.077(3) Uani 1 1 d . . .
H1 H 0.5467 0.0437 0.6281 0.093 Uiso 1 1 calc R . .
C2 C 0.4568(11) 0.1742(9) 0.6066(7) 0.072(3) Uani 1 1 d . . .
H2 H 0.3858 0.1781 0.6450 0.086 Uiso 1 1 calc R . .
C3 C 0.4906(12) 0.2428(9) 0.5487(6) 0.072(3) Uani 1 1 d . . .
H3 H 0.4452 0.2995 0.5421 0.086 Uiso 1 1 calc R . .
C4 C 0.6017(13) 0.2133(9) 0.5032(6) 0.073(3) Uani 1 1 d . . .
H4 H 0.6449 0.2466 0.4611 0.087 Uiso 1 1 calc R . .
C5 C 0.6386(14) 0.1237(9) 0.5315(8) 0.080(3) Uani 1 1 d . . .
H5 H 0.7100 0.0870 0.5111 0.096 Uiso 1 1 calc R . .
C6 C 0.6711(10) 0.2580(5) 0.7440(4) 0.0478(16) Uani 1 1 d . . .
H6 H 0.6022 0.2551 0.7838 0.057 Uiso 1 1 calc R . .
C7 C 0.7679(10) 0.1864(7) 0.7259(5) 0.060(2) Uani 1 1 d . . .
H7 H 0.7732 0.1281 0.7514 0.071 Uiso 1 1 calc R . .
C8 C 0.8565(9) 0.2203(7) 0.6610(6) 0.0531(18) Uani 1 1 d . . .
H8 H 0.9290 0.1876 0.6372 0.064 Uiso 1 1 calc R . .
C9 C 0.8139(9) 0.3124(5) 0.6398(4) 0.0454(14) Uani 1 1 d . . .
H9 H 0.8538 0.3512 0.6003 0.054 Uiso 1 1 calc R . .
C10 C 0.6976(9) 0.3342(5) 0.6910(4) 0.0411(13) Uani 1 1 d . . .
C11 C 0.6077(9) 0.4168(6) 0.6906(4) 0.0472(15) Uani 1 1 d . . .
H11 H 0.5235 0.4116 0.7177 0.057 Uiso 1 1 calc R . .
C12 C 0.5259(10) 0.5657(8) 0.6592(6) 0.062(2) Uani 1 1 d . . .
H12A H 0.5615 0.6226 0.6839 0.075 Uiso 1 1 calc R . .
H12B H 0.4513 0.5431 0.6937 0.075 Uiso 1 1 calc R . .
C13 C 0.4708(11) 0.5875(8) 0.5730(6) 0.066(2) Uani 1 1 d . . .
H13A H 0.4375 0.5296 0.5489 0.079 Uiso 1 1 calc R . .
H13B H 0.3924 0.6289 0.5789 0.079 Uiso 1 1 calc R . .
C14 C 0.5690(10) 0.6310(7) 0.5137(6) 0.059(2) Uani 1 1 d . . .
H14A H 0.6018 0.6891 0.5375 0.070 Uiso 1 1 calc R . .
H14B H 0.5189 0.6467 0.4637 0.070 Uiso 1 1 calc R . .
C15 C 0.7681(14) 0.6295(10) 0.4272(6) 0.085(4) Uani 1 1 d . . .
H15A H 0.8487 0.5960 0.4100 0.127 Uiso 1 1 calc R . .
H15B H 0.7947 0.6883 0.4511 0.127 Uiso 1 1 calc R . .
H15C H 0.7099 0.6406 0.3802 0.127 Uiso 1 1 calc R . .
C16 C 0.6480(13) 0.4838(8) 0.4516(6) 0.072(3) Uani 1 1 d . . .
H16A H 0.6004 0.4465 0.4918 0.108 Uiso 1 1 calc R . .
H16B H 0.7275 0.4505 0.4322 0.108 Uiso 1 1 calc R . .
H16C H 0.5878 0.4965 0.4058 0.108 Uiso 1 1 calc R . .
C17 C 0.9447(10) 0.5378(8) 0.7034(6) 0.064(2) Uani 1 1 d . . .
H17A H 0.9517 0.5945 0.7362 0.077 Uiso 1 1 calc R . .
H17B H 0.9395 0.4814 0.7366 0.077 Uiso 1 1 calc R . .
C18 C 1.0261(11) 0.5334(8) 0.6340(6) 0.064(2) Uani 1 1 d . . .
H18 H 1.0775 0.4761 0.6219 0.077 Uiso 1 1 calc R . .
C19 C 1.0084(10) 0.6015(8) 0.5717(7) 0.068(3) Uani 1 1 d . . .
H19A H 1.0463 0.5867 0.5178 0.082 Uiso 1 1 calc R . .
H19B H 1.0230 0.6661 0.5880 0.082 Uiso 1 1 calc R . .
P P 0.7690(3) -0.1493(2) 0.68132(19) 0.0629(6) Uani 1 1 d . . .
F1 F 0.6110(9) -0.1335(10) 0.6594(6) 0.118(3) Uani 1 1 d . A .
F2 F 0.797(4) -0.207(2) 0.605(3) 0.153(17) Uani 0.50 1 d P A 1
F3 F 0.810(4) -0.055(2) 0.631(3) 0.125(13) Uani 0.50 1 d P A 1
F4 F 0.922(4) -0.144(3) 0.710(3) 0.158(17) Uani 0.50 1 d P A 1
F5 F 0.745(4) -0.081(3) 0.752(2) 0.112(14) Uani 0.50 1 d P A 1
F6 F 0.713(3) -0.2328(18) 0.728(3) 0.115(9) Uani 0.50 1 d P A 1
F2' F 0.790(2) -0.199(3) 0.5943(16) 0.112(12) Uani 0.50 1 d P A 2
F3' F 0.802(5) -0.054(3) 0.652(4) 0.19(2) Uani 0.50 1 d P A 2
F4' F 0.925(2) -0.1738(16) 0.6956(12) 0.078(5) Uani 0.50 1 d P A 2
F5' F 0.736(4) -0.112(4) 0.774(2) 0.134(17) Uani 0.50 1 d P A 2
F6' F 0.749(5) -0.260(3) 0.724(4) 0.19(2) Uani 0.50 1 d P A 2

loop_
_atom_site_aniso_label
_atom_site_aniso_U_11
_atom_site_aniso_U_22
_atom_site_aniso_U_33
_atom_site_aniso_U_23
_atom_site_aniso_U_13
_atom_site_aniso_U_12
Pd 0.0414(3) 0.0375(3) 0.0428(2) 0.00181(16) -0.00080(18) -0.00210(18)
Fe 0.0457(7) 0.0397(5) 0.0462(4) -0.0022(3) -0.0078(4) -0.0023(4)
N1 0.032(3) 0.049(3) 0.046(3) 0.002(2) 0.006(2) 0.000(2)
N2 0.056(4) 0.059(4) 0.046(3) 0.008(2) -0.001(3) 0.003(3)
C1 0.079(7) 0.071(7) 0.081(6) -0.017(5) -0.016(6) -0.021(5)
C2 0.042(5) 0.092(8) 0.081(6) -0.020(5) -0.003(4) -0.022(5)
C3 0.061(7) 0.082(7) 0.072(5) -0.013(5) -0.029(5) 0.007(5)
C4 0.081(7) 0.086(7) 0.051(4) -0.015(4) -0.011(4) -0.013(6)
C5 0.077(8) 0.073(7) 0.090(6) -0.041(6) -0.012(6) 0.002(5)
C6 0.059(5) 0.042(4) 0.042(3) 0.006(2) -0.001(3) -0.007(3)
C7 0.057(6) 0.060(5) 0.062(4) 0.024(4) -0.015(4) -0.012(4)
C8 0.038(4) 0.053(5) 0.068(4) 0.009(3) -0.006(3) -0.002(3)
C9 0.039(4) 0.047(4) 0.050(3) 0.000(2) 0.004(3) -0.010(3)
C10 0.048(4) 0.036(3) 0.039(2) 0.0004(19) -0.003(3) -0.006(3)
C11 0.046(4) 0.052(4) 0.044(3) -0.004(3) 0.009(3) -0.002(3)
C12 0.050(5) 0.070(6) 0.067(4) -0.006(4) 0.015(4) 0.014(4)
C13 0.058(6) 0.063(6) 0.077(5) -0.006(4) -0.008(5) 0.014(4)
C14 0.053(5) 0.055(5) 0.067(4) 0.005(4) -0.014(4) 0.009(4)
C15 0.094(9) 0.100(9) 0.060(4) 0.038(5) 0.011(5) -0.008(7)
C16 0.081(8) 0.077(7) 0.058(4) -0.013(4) -0.014(4) 0.012(5)
C17 0.056(6) 0.075(6) 0.061(4) -0.002(4) -0.020(4) -0.003(5)
C18 0.059(6) 0.057(5) 0.075(5) -0.003(4) -0.010(4) -0.003(4)
C19 0.057(6) 0.058(6) 0.089(6) 0.009(4) 0.005(5) -0.021(4)
P 0.0476(14) 0.0568(15) 0.0843(15) -0.0152(11) 0.0132(11) -0.0069(10)
F1 0.055(4) 0.181(10) 0.118(6) -0.039(7) 0.005(4) 0.005(5)
F2 0.19(4) 0.064(16) 0.20(3) -0.061(16) 0.01(3) -0.020(16)
F3 0.11(2) 0.103(19) 0.157(19) 0.064(15) 0.064(16) 0.047(15)
F4 0.084(17) 0.17(3) 0.23(3) -0.13(2) -0.019(17) 0.008(15)
F5 0.088(15) 0.115(19) 0.13(3) -0.07(2) 0.048(16) -0.031(13)
F6 0.098(15) 0.078(16) 0.17(2) 0.042(15) 0.025(16) -0.021(14)
F2' 0.047(9) 0.19(3) 0.096(11) -0.078(16) 0.034(8) -0.025(12)
F3' 0.16(4) 0.10(2) 0.30(7) 0.02(3) 0.02(4) -0.06(2)
F4' 0.044(8) 0.103(15) 0.087(9) -0.014(10) 0.000(7) 0.022(9)
F5' 0.086(18) 0.23(5) 0.089(14) -0.04(2) 0.003(13) -0.03(2)
F6' 0.22(4) 0.11(2) 0.24(4) 0.08(2) 0.12(3) 0.07(2)

loop_
_atom_type_symbol
_atom_type_description
_atom_type_scat_dispersion_real
_atom_type_scat_dispersion_imag
_atom_type_scat_source
C C 0.0033 0.0016 'International Tables Vol C Tables 4.2.6.8 and 6.1.1.4'
H H 0.0000 0.0000 'International Tables Vol C Tables 4.2.6.8 and 6.1.1.4'
N N 0.0061 0.0033 'International Tables Vol C Tables 4.2.6.8 and 6.1.1.4'
Pd Pd -0.9988 1.0072 'International Tables Vol C Tables 4.2.6.8 and 6.1.1.4'
Fe Fe 0.3463 0.8444 'International Tables Vol C Tables 4.2.6.8 and 6.1.1.4'
P P 0.1023 0.0942 'International Tables Vol C Tables 4.2.6.8 and 6.1.1.4'
F F 0.0171 0.0103 'International Tables Vol C Tables 4.2.6.8 and 6.1.1.4'

loop_
_geom_angle_atom_site_label_1
_geom_angle_atom_site_label_2
_geom_angle_atom_site_label_3
_geom_angle
N1 Pd C17 97.8(4)
N1 Pd C19 165.8(4)
C17 Pd C19 69.1(4)
N1 Pd C18 131.5(3)
C17 Pd C18 37.6(4)
C19 Pd C18 38.7(4)
N1 Pd N2 88.4(3)
C17 Pd N2 170.5(4)
C19 Pd N2 103.9(4)
C18 Pd N2 138.7(3)
C10 Fe C6 40.8(3)
C10 Fe C4 126.8(4)
C6 Fe C4 163.1(4)
C10 Fe C5 163.3(5)
C6 Fe C5 154.2(5)
C4 Fe C5 40.6(5)
C10 Fe C3 110.2(4)
C6 Fe C3 126.3(4)
C4 Fe C3 39.6(5)
C5 Fe C3 67.2(5)
C10 Fe C7 68.8(4)
C6 Fe C7 41.0(4)
C4 Fe C7 155.4(5)
C5 Fe C7 119.1(5)
C3 Fe C7 161.7(5)
C10 Fe C2 121.8(4)
C6 Fe C2 107.4(4)
C4 Fe C2 67.5(5)
C5 Fe C2 67.7(5)
C3 Fe C2 40.1(5)
C7 Fe C2 123.7(4)
C10 Fe C1 154.6(4)
C6 Fe C1 118.4(4)
C4 Fe C1 68.8(5)
C5 Fe C1 41.3(5)
C3 Fe C1 67.6(5)
C7 Fe C1 105.0(4)
C2 Fe C1 39.9(5)
C10 Fe C8 68.5(4)
C6 Fe C8 69.0(4)
C4 Fe C8 121.3(5)
C5 Fe C8 107.0(5)
C3 Fe C8 156.8(4)
C7 Fe C8 41.2(4)
C2 Fe C8 160.8(5)
C1 Fe C8 123.9(5)
C10 Fe C9 41.0(3)
C6 Fe C9 69.0(3)
C4 Fe C9 109.2(4)
C5 Fe C9 125.3(4)
C3 Fe C9 123.3(4)
C7 Fe C9 68.9(3)
C2 Fe C9 157.7(4)
C1 Fe C9 161.7(5)
C8 Fe C9 40.3(3)
C11 N1 C12 116.1(7)
C11 N1 Pd 131.0(6)
C12 N1 Pd 112.9(6)
C16 N2 C15 108.9(8)
C16 N2 C14 110.8(8)
C15 N2 C14 105.8(8)
C16 N2 Pd 109.3(6)
C15 N2 Pd 112.8(7)
C14 N2 Pd 109.3(5)
C2 C1 C5 106.0(11)
C2 C1 Fe 69.6(6)
C5 C1 Fe 68.5(6)
C2 C1 H1 127.0
C5 C1 H1 127.0
Fe C1 H1 126.5
C1 C2 C3 109.0(11)
C1 C2 Fe 70.6(6)
C3 C2 Fe 69.7(6)
C1 C2 H2 125.5
C3 C2 H2 125.5
Fe C2 H2 125.8
C4 C3 C2 109.2(11)
C4 C3 Fe 69.9(6)
C2 C3 Fe 70.2(6)
C4 C3 H3 125.4
C2 C3 H3 125.4
Fe C3 H3 126.1
C3 C4 C5 107.8(11)
C3 C4 Fe 70.5(5)
C5 C4 Fe 69.8(6)
C3 C4 H4 126.1
C5 C4 H4 126.1
Fe C4 H4 125.2
C4 C5 C1 108.0(11)
C4 C5 Fe 69.6(5)
C1 C5 Fe 70.2(6)
C4 C5 H5 126.0
C1 C5 H5 126.0
Fe C5 H5 125.8
C10 C6 C7 108.1(7)
C10 C6 Fe 69.5(4)
C7 C6 Fe 70.0(5)
C10 C6 H6 125.9
C7 C6 H6 125.9
Fe C6 H6 126.2
C6 C7 C8 107.6(7)
C6 C7 Fe 69.0(4)
C8 C7 Fe 70.2(5)
C6 C7 H7 126.2
C8 C7 H7 126.2
Fe C7 H7 126.1
C9 C8 C7 108.3(8)
C9 C8 Fe 70.3(5)
C7 C8 Fe 68.6(5)
C9 C8 H8 125.9
C7 C8 H8 125.9
Fe C8 H8 126.8
C8 C9 C10 106.9(6)
C8 C9 Fe 69.3(4)
C10 C9 Fe 67.6(4)
C8 C9 H9 126.6
C10 C9 H9 126.6
Fe C9 H9 128.1
C6 C10 C9 109.1(7)
C6 C10 C11 121.0(7)
C9 C10 C11 129.8(6)
C6 C10 Fe 69.7(4)
C9 C10 Fe 71.4(4)
C11 C10 Fe 122.1(5)
N1 C11 C10 125.7(7)
N1 C11 H11 117.2
C10 C11 H11 117.2
N1 C12 C13 111.6(7)
N1 C12 H12A 109.3
C13 C12 H12A 109.3
N1 C12 H12B 109.3
C13 C12 H12B 109.3
H12A C12 H12B 108.0
C14 C13 C12 116.7(9)
C14 C13 H13A 108.1
C12 C13 H13A 108.1
C14 C13 H13B 108.1
C12 C13 H13B 108.1
H13A C13 H13B 107.3
C13 C14 N2 116.3(8)
C13 C14 H14A 108.2
N2 C14 H14A 108.2
C13 C14 H14B 108.2
N2 C14 H14B 108.2
H14A C14 H14B 107.4
N2 C15 H15A 109.5
N2 C15 H15B 109.5
H15A C15 H15B 109.5
N2 C15 H15C 109.5
H15A C15 H15C 109.5
H15B C15 H15C 109.5
N2 C16 H16A 109.5
N2 C16 H16B 109.5
H16A C16 H16B 109.5
N2 C16 H16C 109.5
H16A C16 H16C 109.5
H16B C16 H16C 109.5
C18 C17 Pd 72.5(6)
C18 C17 H17A 116.3
Pd C17 H17A 116.3
C18 C17 H17B 116.3
Pd C17 H17B 116.3
H17A C17 H17B 113.3
C17 C18 C19 118.7(10)
C17 C18 Pd 69.9(6)
C19 C18 Pd 69.4(6)
C17 C18 H18 119.7
C19 C18 H18 119.7
Pd C18 H18 119.7
C18 C19 Pd 71.9(6)
C18 C19 H19A 116.4
Pd C19 H19A 116.4
C18 C19 H19B 116.4
Pd C19 H19B 116.4
H19A C19 H19B 113.4
F6 P F2 92(2)
F6 P F5 95(2)
F2 P F5 173(2)
F6 P F4 103(2)
F2 P F4 96(2)
F5 P F4 83.7(19)
F3' P F4' 92(2)
F3' P F2' 96(3)
F4' P F2' 84.6(12)
F6 P F1 82.7(13)
F2 P F1 93.9(19)
F5 P F1 86.0(17)
F4 P F1 168.4(11)
F6 P F3 173.0(17)
F2 P F3 90(2)
F5 P F3 83(2)
F4 P F3 83(2)
F1 P F3 90.5(14)
F3' P F5' 92(3)
F4' P F5' 97.3(18)
F2' P F5' 172(2)
F3' P F6' 172(3)
F4' P F6' 81.0(18)
F2' P F6' 88(2)
F5' P F6' 85(3)

loop_
_geom_bond_atom_site_label_1
_geom_bond_atom_site_label_2
_geom_bond_distance
Pd N1 2.083(6)
Pd C17 2.112(8)
Pd C19 2.114(9)
Pd C18 2.145(10)
Pd N2 2.170(7)
Fe C10 2.019(6)
Fe C6 2.022(7)
Fe C4 2.024(9)
Fe C5 2.027(9)
Fe C3 2.032(9)
Fe C7 2.035(8)
Fe C2 2.037(10)
Fe C1 2.050(10)
Fe C8 2.057(8)
Fe C9 2.070(8)
N1 C11 1.280(10)
N1 C12 1.462(11)
N2 C16 1.482(13)
N2 C15 1.492(11)
N2 C14 1.501(12)
C1 C2 1.394(18)
C1 C5 1.439(19)
C1 H1 0.9300
C2 C3 1.395(17)
C2 H2 0.9300
C3 C4 1.374(17)
C3 H3 0.9300
C4 C5 1.406(19)
C4 H4 0.9300
C5 H5 0.9300
C6 C10 1.410(9)
C6 C7 1.421(14)
C6 H6 0.9300
C7 C8 1.441(12)
C7 H7 0.9300
C8 C9 1.423(12)
C8 H8 0.9300
C9 C10 1.434(11)
C9 H9 0.9300
C10 C11 1.470(11)
C11 H11 0.9300
C12 C13 1.524(14)
C12 H12A 0.9700
C12 H12B 0.9700
C13 C14 1.490(15)
C13 H13A 0.9700
C13 H13B 0.9700
C14 H14A 0.9700
C14 H14B 0.9700
C15 H15A 0.9600
C15 H15B 0.9600
C15 H15C 0.9600
C16 H16A 0.9600
C16 H16B 0.9600
C16 H16C 0.9600
C17 C18 1.374(15)
C17 H17A 0.9700
C17 H17B 0.9700
C18 C19 1.412(14)
C18 H18 0.9800
C19 H19A 0.9700
C19 H19B 0.9700
P F3' 1.49(4)
P F6 1.51(3)
P F2 1.52(3)
P F5 1.52(2)
P F4 1.56(4)
P F4' 1.57(2)
P F2' 1.588(19)
P F1 1.591(9)
P F3 1.62(3)
P F5' 1.62(4)
P F6' 1.74(4)
